data_2203856
loop_
_publ_author_name
'Clegg, William'
'Scott, Andrew J.'
'Wiesauer, Christian'
'Weissensteiner, Walter'
'Marder, Todd B.'

_publ_section_title
;
 (<i>E</i>)-2-[2-(4-Methylphenyl)ethenyl]-1,3,2-benzodioxaborole
;
_journal_issue 7
_journal_name_full 'Acta Crystallographica Section E'
_journal_page_first o1172
_journal_page_last o1174
_journal_paper_doi 10.1107/S1600536804014011
_journal_volume 60
_journal_year 2004
_chemical_formula_iupac 'C15 H13 B O2'
_chemical_formula_moiety 'C15 H13 B O2'
_chemical_formula_sum 'C15 H13 B O2'
_chemical_formula_weight 236.06
_chemical_name_systematic
;
(E)-2-[2-(4-methylphenyl)ethenyl]-1,3,2-benzodioxaborole
;
_space_group_IT_number 14
_symmetry_cell_setting monoclinic
_symmetry_space_group_name_Hall '-P 2yn'
_symmetry_space_group_name_H-M 'P 1 21/n 1'
_atom_sites_solution_hydrogens geom
_atom_sites_solution_primary direct
_atom_sites_solution_secondary difmap
_audit_creation_method SHELXL-97
_cell_angle_alpha 90.00
_cell_angle_beta 96.901(3)
_cell_angle_gamma 90.00
_cell_formula_units_Z 4
_cell_length_a 6.4402(9)
_cell_length_b 18.455(3)
_cell_length_c 10.2790(14)
_cell_measurement_reflns_used 5025
_cell_measurement_temperature 160(2)
_cell_measurement_theta_max 28.43
_cell_measurement_theta_min 2.00
_cell_volume 1212.8(3)
_computing_cell_refinement 'local programs'
_computing_data_collection 'SMART (Bruker, 2001)'
_computing_data_reduction 'SAINT (Bruker, 2001)'
_computing_molecular_graphics SHELXTL
_computing_publication_material 'SHELXTL and local programs'
_computing_structure_refinement SHELXTL
_computing_structure_solution 'SHELXTL (Sheldrick, 2001)'
_diffrn_ambient_temperature 160(2)
_diffrn_detector_area_resol_mean 8.192
_diffrn_measured_fraction_theta_full 0.954
_diffrn_measured_fraction_theta_max 0.871
_diffrn_measurement_device_type 'Bruker SMART 1K CCD'
_diffrn_measurement_method 'thin-slice \w'
_diffrn_radiation_monochromator graphite
_diffrn_radiation_source 'sealed tube'
_diffrn_radiation_type MoK\a
_diffrn_radiation_wavelength 0.71073
_diffrn_reflns_av_R_equivalents 0.0292
_diffrn_reflns_av_sigmaI/netI 0.0206
_diffrn_reflns_limit_h_max 6
_diffrn_reflns_limit_h_min -8
_diffrn_reflns_limit_k_max 24
_diffrn_reflns_limit_k_min -14
_diffrn_reflns_limit_l_max 13
_diffrn_reflns_limit_l_min -13
_diffrn_reflns_number 6815
_diffrn_reflns_theta_full 26.00
_diffrn_reflns_theta_max 28.56
_diffrn_reflns_theta_min 2.21
_diffrn_standards_number 0
_exptl_absorpt_coefficient_mu 0.083
_exptl_absorpt_correction_type none
_exptl_crystal_colour colourless
_exptl_crystal_density_diffrn 1.293
_exptl_crystal_density_method 'not measured'
_exptl_crystal_description block
_exptl_crystal_F_000 496
_exptl_crystal_size_max 0.60
_exptl_crystal_size_mid 0.58
_exptl_crystal_size_min 0.40
_refine_diff_density_max 0.241
_refine_diff_density_min -0.173
_refine_ls_extinction_coef 0.0146(18)
_refine_ls_extinction_expression Fc^*^=kFc[1+0.001xFc^2^\l^3^/sin(2\q)]^-1/4^
_refine_ls_extinction_method SHELXTL
_refine_ls_goodness_of_fit_ref 1.058
_refine_ls_hydrogen_treatment constr
_refine_ls_matrix_type full
_refine_ls_number_parameters 165
_refine_ls_number_reflns 2697
_refine_ls_number_restraints 0
_refine_ls_restrained_S_all 1.058
_refine_ls_R_factor_all 0.0474
_refine_ls_R_factor_gt 0.0423
_refine_ls_shift/su_max 0.000
_refine_ls_shift/su_mean 0.000
_refine_ls_structure_factor_coef Fsqd
_refine_ls_weighting_details 'w = 1/[\s^2^(Fo^2^)+(0.042P)^2^+0.4808P] where P = (Fo^2^+2Fc^2^)/3'
_refine_ls_weighting_scheme calc
_refine_ls_wR_factor_gt 0.1035
_refine_ls_wR_factor_ref 0.1077
_reflns_number_gt 2420
_reflns_number_total 2697
_reflns_threshold_expression I>2\s(I)
_cod_data_source_file bt6469.cif
_cod_data_source_block I
_cod_original_sg_symbol_H-M 'P 21/n'
_cod_database_code 2203856
_cod_database_fobs_code 2203856

loop_
_symmetry_equiv_pos_as_xyz
'x, y, z'
'-x+1/2, y+1/2, -z+1/2'
'-x, -y, -z'
'x-1/2, -y-1/2, z-1/2'

loop_
_atom_site_label
_atom_site_fract_x
_atom_site_fract_y
_atom_site_fract_z
_atom_site_U_iso_or_equiv
_atom_site_adp_type
_atom_site_calc_flag
_atom_site_refinement_flags
_atom_site_occupancy
_atom_site_type_symbol
C1 0.7050(2) -0.04966(7) 0.89091(13) 0.0313(3) Uani d . 1 C
H1 0.8030 -0.0617 0.9643 0.038 Uiso calc R 1 H
C2 0.5083(2) -0.07351(7) 0.88687(12) 0.0297(3) Uani d . 1 C
H2 0.4144 -0.0588 0.8133 0.036 Uiso calc R 1 H
B 0.7775(2) -0.00340(7) 0.78084(14) 0.0284(3) Uani d . 1 B
O1 0.64428(14) 0.02313(5) 0.67502(9) 0.0307(2) Uani d . 1 O
O2 0.98406(14) 0.01587(5) 0.77180(8) 0.0297(2) Uani d . 1 O
C11 0.77191(19) 0.06104(6) 0.60009(12) 0.0266(3) Uani d . 1 C
C12 0.9775(2) 0.05603(6) 0.65746(11) 0.0260(3) Uani d . 1 C
C13 1.1399(2) 0.08712(7) 0.60257(13) 0.0319(3) Uani d . 1 C
H13 1.2810 0.0821 0.6406 0.038 Uiso calc R 1 H
C14 1.0856(2) 0.12663(7) 0.48735(13) 0.0335(3) Uani d . 1 C
H14 1.1925 0.1498 0.4465 0.040 Uiso calc R 1 H
C15 0.8799(2) 0.13274(7) 0.43139(13) 0.0353(3) Uani d . 1 C
H15 0.8486 0.1605 0.3537 0.042 Uiso calc R 1 H
C16 0.7173(2) 0.09903(8) 0.48652(13) 0.0343(3) Uani d . 1 C
H16 0.5762 0.1022 0.4474 0.041 Uiso calc R 1 H
C21 0.4201(2) -0.11989(6) 0.98286(12) 0.0278(3) Uani d . 1 C
C22 0.2122(2) -0.14172(7) 0.95868(13) 0.0341(3) Uani d . 1 C
H22 0.1305 -0.1267 0.8802 0.041 Uiso calc R 1 H
C23 0.1217(2) -0.18513(8) 1.04736(14) 0.0357(3) Uani d . 1 C
H23 -0.0203 -0.1996 1.0280 0.043 Uiso calc R 1 H
C24 0.2356(2) -0.20760(6) 1.16357(12) 0.0311(3) Uani d . 1 C
C25 0.4438(2) -0.18621(7) 1.18733(13) 0.0340(3) Uani d . 1 C
H25 0.5252 -0.2014 1.2658 0.041 Uiso calc R 1 H
C26 0.5356(2) -0.14312(7) 1.09922(13) 0.0324(3) Uani d . 1 C
H26 0.6781 -0.1293 1.1182 0.039 Uiso calc R 1 H
C27 0.1371(3) -0.25333(8) 1.26094(14) 0.0412(4) Uani d . 1 C
H27A 0.2251 -0.2958 1.2844 0.062 Uiso calc R 1 H
H27B -0.0018 -0.2693 1.2220 0.062 Uiso calc R 1 H
H27C 0.1237 -0.2247 1.3398 0.062 Uiso calc R 1 H

loop_
_atom_site_aniso_label
_atom_site_aniso_U_11
_atom_site_aniso_U_22
_atom_site_aniso_U_33
_atom_site_aniso_U_12
_atom_site_aniso_U_13
_atom_site_aniso_U_23
C1 0.0367(7) 0.0277(6) 0.0306(6) 0.0024(5) 0.0087(5) 0.0021(5)
C2 0.0373(7) 0.0260(6) 0.0273(6) 0.0028(5) 0.0095(5) 0.0003(5)
B 0.0313(7) 0.0243(6) 0.0306(7) 0.0007(5) 0.0074(6) -0.0024(5)
O1 0.0265(5) 0.0326(5) 0.0339(5) -0.0018(3) 0.0071(4) 0.0049(4)
O2 0.0302(5) 0.0315(5) 0.0276(4) -0.0005(4) 0.0040(4) 0.0055(3)
C11 0.0254(6) 0.0264(6) 0.0290(6) -0.0017(4) 0.0076(5) -0.0008(5)
C12 0.0292(6) 0.0243(5) 0.0245(6) 0.0012(4) 0.0038(5) 0.0001(4)
C13 0.0270(6) 0.0342(6) 0.0345(7) -0.0024(5) 0.0040(5) 0.0014(5)
C14 0.0347(7) 0.0332(7) 0.0346(7) -0.0054(5) 0.0125(6) 0.0026(5)
C15 0.0427(8) 0.0344(7) 0.0292(6) 0.0013(6) 0.0061(6) 0.0060(5)
C16 0.0304(7) 0.0392(7) 0.0325(7) 0.0012(5) 0.0004(5) 0.0046(5)
C21 0.0346(7) 0.0235(6) 0.0271(6) 0.0018(5) 0.0105(5) -0.0015(4)
C22 0.0339(7) 0.0378(7) 0.0310(6) 0.0032(5) 0.0059(5) 0.0047(5)
C23 0.0334(7) 0.0377(7) 0.0370(7) -0.0035(5) 0.0090(6) 0.0016(5)
C24 0.0438(8) 0.0218(6) 0.0296(6) -0.0020(5) 0.0118(5) -0.0024(5)
C25 0.0428(8) 0.0311(6) 0.0282(6) -0.0026(5) 0.0039(6) 0.0025(5)
C26 0.0353(7) 0.0323(6) 0.0300(6) -0.0045(5) 0.0058(5) -0.0004(5)
C27 0.0561(10) 0.0327(7) 0.0369(7) -0.0111(6) 0.0144(7) 0.0027(6)

loop_
_atom_type_symbol
_atom_type_description
_atom_type_scat_dispersion_real
_atom_type_scat_dispersion_imag
_atom_type_scat_source
C C 0.0033 0.0016 'International Tables Vol C Tables 4.2.6.8 and 6.1.1.4'
H H 0.0000 0.0000 'International Tables Vol C Tables 4.2.6.8 and 6.1.1.4'
B B 0.0013 0.0007 'International Tables Vol C Tables 4.2.6.8 and 6.1.1.4'
O O 0.0106 0.0060 'International Tables Vol C Tables 4.2.6.8 and 6.1.1.4'

loop_
_geom_angle_atom_site_label_1
_geom_angle_atom_site_label_2
_geom_angle_atom_site_label_3
_geom_angle
_geom_angle_publ_flag
H1 C1 C2 118.9 ?
H1 C1 B 118.9 ?
C2 C1 B 122.11(12) yes
C1 C2 H2 116.1 ?
C1 C2 C21 127.71(12) yes
H2 C2 C21 116.1 ?
C1 B O1 123.97(12) yes
C1 B O2 124.75(12) yes
O1 B O2 111.27(11) yes
B O1 C11 105.17(10) yes
B O2 C12 105.16(10) yes
O1 C11 C12 109.31(10) ?
O1 C11 C16 128.64(11) ?
C12 C11 C16 122.05(12) ?
O2 C12 C11 109.07(10) ?
O2 C12 C13 128.70(11) ?
C11 C12 C13 122.23(11) ?
C12 C13 H13 121.9 ?
C12 C13 C14 116.15(12) ?
H13 C13 C14 121.9 ?
C13 C14 H14 119.2 ?
C13 C14 C15 121.58(12) ?
H14 C14 C15 119.2 ?
C14 C15 H15 119.3 ?
C14 C15 C16 121.49(12) ?
H15 C15 C16 119.3 ?
C11 C16 C15 116.46(12) ?
C11 C16 H16 121.8 ?
C15 C16 H16 121.8 ?
C2 C21 C22 119.31(12) ?
C2 C21 C26 122.93(12) ?
C22 C21 C26 117.76(12) ?
C21 C22 H22 119.4 ?
C21 C22 C23 121.27(12) ?
H22 C22 C23 119.4 ?
C22 C23 H23 119.5 ?
C22 C23 C24 121.01(13) ?
H23 C23 C24 119.5 ?
C23 C24 C25 117.73(12) ?
C23 C24 C27 121.17(13) ?
C25 C24 C27 121.10(12) ?
C24 C25 H25 119.2 ?
C24 C25 C26 121.65(12) ?
H25 C25 C26 119.2 ?
C21 C26 C25 120.58(12) ?
C21 C26 H26 119.7 ?
C25 C26 H26 119.7 ?
C24 C27 H27A 109.5 ?
C24 C27 H27B 109.5 ?
C24 C27 H27C 109.5 ?
H27A C27 H27B 109.5 ?
H27A C27 H27C 109.5 ?
H27B C27 H27C 109.5 ?

loop_
_geom_bond_atom_site_label_1
_geom_bond_atom_site_label_2
_geom_bond_distance
_geom_bond_publ_flag
C1 H1 0.950 ?
C1 C2 1.3370(19) yes
C1 B 1.5343(19) yes
C2 H2 0.950 ?
C2 C21 1.4709(17) yes
B O1 1.3911(17) yes
B O2 1.3907(17) yes
O1 C11 1.3822(14) ?
O2 C12 1.3857(14) ?
C11 C12 1.3863(17) ?
C11 C16 1.3710(18) ?
C12 C13 1.3723(18) ?
C13 H13 0.950 ?
C13 C14 1.3990(19) ?
C14 H14 0.950 ?
C14 C15 1.384(2) ?
C15 H15 0.950 ?
C15 C16 1.395(2) ?
C16 H16 0.950 ?
C21 C22 1.3913(19) ?
C21 C26 1.3979(18) ?
C22 H22 0.950 ?
C22 C23 1.3931(19) ?
C23 H23 0.950 ?
C23 C24 1.3882(19) ?
C24 C25 1.390(2) ?
C24 C27 1.5065(18) ?
C25 H25 0.950 ?
C25 C26 1.3898(18) ?
C26 H26 0.950 ?
C27 H27A 0.980 ?
C27 H27B 0.980 ?
C27 H27C 0.980 ?

loop_
_geom_torsion_atom_site_label_1
_geom_torsion_atom_site_label_2
_geom_torsion_atom_site_label_3
_geom_torsion_atom_site_label_4
_geom_torsion
_geom_torsion_publ_flag
B C1 C2 C21 177.86(12) yes
C2 C1 B O1 6.1(2) yes
C2 C1 B O2 -172.12(12) yes
C1 B O1 C11 -179.67(12) ?
O2 B O1 C11 -1.20(13) ?
C1 B O2 C12 178.97(12) ?
O1 B O2 C12 0.51(13) ?
B O1 C11 C12 1.42(13) ?
B O1 C11 C16 -178.44(13) ?
B O2 C12 C11 0.40(13) ?
B O2 C12 C13 -179.13(13) ?
O1 C11 C12 O2 -1.17(14) ?
O1 C11 C12 C13 178.40(11) ?
C16 C11 C12 O2 178.70(11) ?
C16 C11 C12 C13 -1.7(2) ?
O2 C12 C13 C14 -178.27(12) ?
C11 C12 C13 C14 2.26(19) ?
C12 C13 C14 C15 -1.0(2) ?
C13 C14 C15 C16 -0.8(2) ?
O1 C11 C16 C15 179.70(12) ?
C12 C11 C16 C15 -0.1(2) ?
C14 C15 C16 C11 1.4(2) ?
C1 C2 C21 C22 -177.24(13) yes
C1 C2 C21 C26 3.2(2) yes
C2 C21 C22 C23 -179.45(12) ?
C26 C21 C22 C23 0.15(19) ?
C21 C22 C23 C24 0.5(2) ?
C22 C23 C24 C25 -0.9(2) ?
C22 C23 C24 C27 178.79(13) ?
C23 C24 C25 C26 0.73(19) ?
C27 C24 C25 C26 -179.00(12) ?
C24 C25 C26 C21 -0.1(2) ?
C2 C21 C26 C25 179.22(12) ?
C22 C21 C26 C25 -0.36(19) ?

loop_
_cod_related_entry_id
_cod_related_entry_database
_cod_related_entry_code
1 ChemSpider 9130754
